data_1534628
loop_
_publ_author_name
'Goebbels, D.'
'Meyer, G.'

_publ_section_title
;
 Aufbau und Abbau von (N H4) (B F4) und (H3 N)-(B F3)
;
_journal_name_full 'Zeitschrift fuer Anorganische und Allgemeine Chemie'
_journal_page_first 1799
_journal_page_last 1805
_journal_volume 628
_journal_year 2002
_chemical_formula_sum 'B F3 H3 N'
_chemical_name_systematic '(H3 N) (B F3)'
_space_group_IT_number 61
_symmetry_space_group_name_Hall '-P 2ac 2ab'
_symmetry_space_group_name_H-M 'P b c a'
_cell_angle_alpha 90
_cell_angle_beta 90
_cell_angle_gamma 90
_cell_formula_units_Z 8
_cell_length_a 8.0726
_cell_length_b 8.0048
_cell_length_c 9.2431
_cell_volume 597.285
_citation_journal_id_ASTM ZAACAB
_cod_data_source_file Goebbels_ZAACAB_2002_249.cif
_cod_data_source_block H3B1F3N1
_cod_original_formula_sum 'H3 B1 F3 N1'
_cod_database_code 1534628

loop_
_symmetry_equiv_pos_as_xyz
x,y,z
-x+1/2,-y,z+1/2
x+1/2,-y+1/2,-z
-x,y+1/2,-z+1/2
-x,-y,-z
x-1/2,y,-z-1/2
-x-1/2,y-1/2,z
x,-y-1/2,z-1/2

loop_
_atom_site_label
_atom_site_type_symbol
_atom_site_fract_x
_atom_site_fract_y
_atom_site_fract_z
_atom_site_occupancy
_atom_site_U_iso_or_equiv
F3 F-1 0.42412 -0.04551 0.17112 1 0.0
N1 N-3 0.45295 0.23934 0.09285 1 0.0
H3 H+1 0.47 0.212 0.003 1 0.0
B1 B+3 0.33954 0.10574 0.17016 1 0.0
H2 H+1 0.552 0.248 0.137 1 0.0
H1 H+1 0.409 0.341 0.091 1 0.0
F1 F-1 0.19347 0.08992 0.09166 1 0.0
F2 F-1 0.30683 0.16029 0.30931 1 0.0
